data_1513539
loop_
_publ_author_name
'Germain, Nicolas'
'Gu\'en\'ee, Laure'
'Mauduit, Marc'
'Alexakis, Alexandre'

_publ_section_title
;
 Asymmetric conjugate addition to \a-substituted enones/enolate trapping.
;
_journal_issue 1
_journal_name_full 'Organic letters'
_journal_page_first 118
_journal_page_last 121
_journal_paper_doi 10.1021/ol403104s
_journal_volume 16
_journal_year 2014
_chemical_absolute_configuration ad
_chemical_formula_moiety 'C16 H21 Br O'
_chemical_formula_sum 'C16 H21 Br O'
_chemical_formula_weight 309.24
_chemical_name_systematic
; 
 ? 
;
_space_group_IT_number 4
_space_group_name_Hall 'P 2yb'
_symmetry_cell_setting monoclinic
_symmetry_space_group_name_Hall 'P 2yb'
_symmetry_space_group_name_H-M 'P 1 21 1'
_atom_sites_solution_hydrogens geom
_atom_sites_solution_primary direct
_atom_sites_solution_secondary difmap
_audit_creation_method SHELXL-97
_cell_angle_alpha 90.00
_cell_angle_beta 98.1569(11)
_cell_angle_gamma 90.00
_cell_formula_units_Z 4
_cell_length_a 10.62159(13)
_cell_length_b 7.29245(10)
_cell_length_c 19.6083(2)
_cell_measurement_reflns_used 11906
_cell_measurement_temperature 180(2)
_cell_measurement_theta_max 73.3500
_cell_measurement_theta_min 4.1810
_cell_volume 1503.44(3)
_computing_cell_refinement
;
CrysAlisPro, Agilent Technologies,
Version 1.171.36.28 (release 01-02-2013 CrysAlis171 .NET)
(compiled Feb  1 2013,16:14:44)
;
_computing_data_collection
;
CrysAlisPro, Agilent Technologies,
Version 1.171.36.28 (release 01-02-2013 CrysAlis171 .NET)
(compiled Feb  1 2013,16:14:44)
;
_computing_data_reduction
;
CrysAlisPro, Agilent Technologies,
Version 1.171.36.28 (release 01-02-2013 CrysAlis171 .NET)
(compiled Feb  1 2013,16:14:44)
;
_computing_molecular_graphics 'Ortep 3 (Farrugia, 1997)'
_computing_publication_material ShelX_Acta
_computing_structure_refinement 'SHELXL-97 (Sheldrick, 2008)'
_computing_structure_solution 'SHELXS-97 (Sheldrick, 2008)'
_diffrn_ambient_temperature 180(2)
_diffrn_detector_area_resol_mean 10.4679
_diffrn_measured_fraction_theta_full 0.999
_diffrn_measured_fraction_theta_max 0.987
_diffrn_measurement_device_type 'SuperNova, Dual, Cu at zero, Atlas'
_diffrn_measurement_method '\w scans'
_diffrn_radiation_monochromator mirror
_diffrn_radiation_source 'SuperNova (Cu) X-ray Source'
_diffrn_radiation_type CuK\a
_diffrn_radiation_wavelength 1.54184
_diffrn_reflns_av_R_equivalents 0.0196
_diffrn_reflns_av_unetI/netI 0.0160
_diffrn_reflns_limit_h_max 12
_diffrn_reflns_limit_h_min -13
_diffrn_reflns_limit_k_max 8
_diffrn_reflns_limit_k_min -8
_diffrn_reflns_limit_l_max 24
_diffrn_reflns_limit_l_min -24
_diffrn_reflns_number 16627
_diffrn_reflns_theta_full 67.50
_diffrn_reflns_theta_max 73.43
_diffrn_reflns_theta_min 4.20
_exptl_absorpt_coefficient_mu 3.607
_exptl_absorpt_correction_T_max 0.731
_exptl_absorpt_correction_T_min 0.342
_exptl_absorpt_correction_type analytical
_exptl_absorpt_process_details
;
CrysAlisPro, Agilent Technologies,
Version 1.171.36.28 (release 01-02-2013 CrysAlis171 .NET)
(compiled Feb  1 2013,16:14:44)
Analytical numeric absorption correction using a multifaceted crystal
            model based on expressions derived by R.C. Clark & J.S. Reid.
(Clark, R. C. & Reid, J. S. (1995). Acta Cryst. A51, 887-897)
;
_exptl_crystal_colour colorless
_exptl_crystal_density_diffrn 1.366
_exptl_crystal_density_method 'not measured'
_exptl_crystal_description prism
_exptl_crystal_F_000 640
_exptl_crystal_size_max 0.5585
_exptl_crystal_size_mid 0.1411
_exptl_crystal_size_min 0.0956
_refine_diff_density_max 0.487
_refine_diff_density_min -0.405
_refine_diff_density_rms 0.038
_refine_ls_abs_structure_details 'Flack H D (1983), Acta Cryst. A39, 876-881'
_refine_ls_abs_structure_Flack -0.036(12)
_refine_ls_extinction_method none
_refine_ls_goodness_of_fit_ref 1.032
_refine_ls_hydrogen_treatment constr
_refine_ls_matrix_type full
_refine_ls_number_parameters 332
_refine_ls_number_reflns 5865
_refine_ls_number_restraints 1
_refine_ls_restrained_S_all 1.032
_refine_ls_R_factor_all 0.0274
_refine_ls_R_factor_gt 0.0268
_refine_ls_shift/su_max 0.004
_refine_ls_shift/su_mean 0.000
_refine_ls_structure_factor_coef Fsqd
_refine_ls_weighting_details 'calc w=1/[\s^2^(Fo^2^)+(0.0378P)^2^+0.4111P] where P=(Fo^2^+2Fc^2^)/3'
_refine_ls_weighting_scheme calc
_refine_ls_wR_factor_gt 0.0700
_refine_ls_wR_factor_ref 0.0705
_reflns_number_gt 5752
_reflns_number_total 5865
_reflns_threshold_expression >2sigma(I)
_cod_data_source_file ol403104s_si_001.cif
_cod_data_source_block 1
_cod_depositor_comments
;
The following automatic conversions were performed:

'_symmetry_cell_setting' value 'Monoclinic' changed to 'monoclinic'
according to
/usr/data/users/saulius/automatic-downloads/current/ACS/lib/dictionaries/cif_core.dic
dictionary named 'cif_core.dic' version 2.4.2 from 2011-04-26.

Automatic conversion script
Id: cif_fix_values 2281 2013-09-26 08:29:07Z andrius 
;
_cod_original_sg_symbol_H-M 'P 21'
_cod_database_code 1513539

loop_
_symmetry_equiv_pos_as_xyz
'x, y, z'
'-x, y+1/2, -z'

loop_
_atom_site_label
_atom_site_type_symbol
_atom_site_fract_x
_atom_site_fract_y
_atom_site_fract_z
_atom_site_U_iso_or_equiv
_atom_site_adp_type
_atom_site_occupancy
_atom_site_symmetry_multiplicity
_atom_site_calc_flag
_atom_site_refinement_flags
Br1 Br 0.95844(3) 0.53628(5) 0.762213(13) 0.06728(10) Uani 1 1 d .
O1 O 0.77693(17) -0.1156(2) 0.50139(9) 0.0506(4) Uani 1 1 d .
C1 C 0.85266(19) 0.4381(4) 0.68409(10) 0.0436(5) Uani 1 1 d .
C2 C 0.8338(3) 0.2513(4) 0.67869(12) 0.0509(6) Uani 1 1 d .
H2 H 0.8715 0.1711 0.7140 0.061 Uiso 1 1 calc R
C3 C 0.7585(2) 0.1828(3) 0.62049(12) 0.0465(5) Uani 1 1 d .
H3 H 0.7450 0.0543 0.6162 0.056 Uiso 1 1 calc R
C4 C 0.70278(18) 0.2977(3) 0.56876(10) 0.0338(4) Uani 1 1 d .
C5 C 0.72169(18) 0.4865(3) 0.57707(10) 0.0363(4) Uani 1 1 d .
H5 H 0.6827 0.5678 0.5425 0.044 Uiso 1 1 calc R
C6 C 0.7962(2) 0.5571(3) 0.63468(11) 0.0424(5) Uani 1 1 d .
H6 H 0.8082 0.6856 0.6400 0.051 Uiso 1 1 calc R
C7 C 0.62607(18) 0.2217(3) 0.50424(11) 0.0366(4) Uani 1 1 d .
H7A H 0.5609 0.3133 0.4863 0.044 Uiso 1 1 calc R
H7B H 0.5809 0.1106 0.5167 0.044 Uiso 1 1 calc R
C8 C 0.70381(17) 0.1713(3) 0.44571(10) 0.0314(4) Uani 1 1 d .
C9 C 0.80208(19) 0.0229(3) 0.47239(10) 0.0385(4) Uani 1 1 d .
C10 C 0.9303(2) 0.0753(3) 0.45605(13) 0.0494(5) Uani 1 1 d .
H10A H 0.9722 -0.0305 0.4370 0.059 Uiso 1 1 calc R
H10B H 0.9852 0.1196 0.4978 0.059 Uiso 1 1 calc R
C11 C 0.9053(2) 0.2277(3) 0.40280(12) 0.0436(5) Uani 1 1 d .
H11A H 0.8898 0.1764 0.3556 0.052 Uiso 1 1 calc R
H11B H 0.9786 0.3128 0.4061 0.052 Uiso 1 1 calc R
C12 C 0.78585(17) 0.3270(3) 0.42053(10) 0.0322(4) Uani 1 1 d .
H12 H 0.8136 0.4083 0.4610 0.039 Uiso 1 1 calc R
C13 C 0.6147(2) 0.0798(3) 0.38630(12) 0.0408(5) Uani 1 1 d .
H13A H 0.5466 0.1652 0.3687 0.061 Uiso 1 1 calc R
H13B H 0.5777 -0.0314 0.4033 0.061 Uiso 1 1 calc R
H13C H 0.6634 0.0474 0.3492 0.061 Uiso 1 1 calc R
C14 C 0.7242(2) 0.4505(3) 0.36138(10) 0.0391(4) Uani 1 1 d .
H14 H 0.6980 0.3712 0.3202 0.047 Uiso 1 1 calc R
C15 C 0.6064(2) 0.5522(3) 0.37811(11) 0.0448(5) Uani 1 1 d .
H15A H 0.5397 0.4634 0.3843 0.067 Uiso 1 1 calc R
H15B H 0.5755 0.6354 0.3401 0.067 Uiso 1 1 calc R
H15C H 0.6285 0.6231 0.4206 0.067 Uiso 1 1 calc R
C16 C 0.8207(3) 0.5918(4) 0.34233(14) 0.0572(6) Uani 1 1 d .
H16A H 0.7801 0.6697 0.3048 0.086 Uiso 1 1 calc R
H16B H 0.8933 0.5279 0.3274 0.086 Uiso 1 1 calc R
H16C H 0.8504 0.6679 0.3826 0.086 Uiso 1 1 calc R
Br1B Br 0.92731(2) 0.46942(6) 1.163035(15) 0.07772(12) Uani 1 1 d .
O1B O 0.6398(2) 1.1851(2) 0.93041(10) 0.0597(5) Uani 1 1 d .
C1B C 0.8795(2) 0.5885(4) 1.07678(13) 0.0534(6) Uani 1 1 d .
C2B C 0.8579(3) 0.7742(5) 1.07544(15) 0.0645(8) Uani 1 1 d .
H2B H 0.8688 0.8433 1.1169 0.077 Uiso 1 1 calc R
C3B C 0.8202(2) 0.8588(4) 1.01305(15) 0.0579(6) Uani 1 1 d .
H3B H 0.8059 0.9874 1.0120 0.069 Uiso 1 1 calc R
C4B C 0.80250(19) 0.7605(3) 0.95164(12) 0.0436(5) Uani 1 1 d .
C5B C 0.8264(2) 0.5732(4) 0.95514(12) 0.0473(5) Uani 1 1 d .
H5B H 0.8164 0.5033 0.9138 0.057 Uiso 1 1 calc R
C6B C 0.8645(2) 0.4861(4) 1.01720(13) 0.0541(6) Uani 1 1 d .
H6B H 0.8800 0.3578 1.0187 0.065 Uiso 1 1 calc R
C7B C 0.7611(2) 0.8543(3) 0.88313(12) 0.0458(5) Uani 1 1 d .
H7BA H 0.7850 0.7750 0.8460 0.055 Uiso 1 1 calc R
H7BB H 0.8094 0.9703 0.8823 0.055 Uiso 1 1 calc R
C8B C 0.6175(2) 0.8987(3) 0.86652(10) 0.0380(4) Uani 1 1 d .
C9B C 0.5832(2) 1.0428(3) 0.91801(10) 0.0433(4) Uani 1 1 d .
C10B C 0.4684(2) 0.9821(4) 0.94843(12) 0.0500(5) Uani 1 1 d .
H10C H 0.4077 1.0847 0.9497 0.060 Uiso 1 1 calc R
H10D H 0.4928 0.9347 0.9958 0.060 Uiso 1 1 calc R
C11B C 0.4109(2) 0.8313(4) 0.90037(12) 0.0484(5) Uani 1 1 d .
H11C H 0.3516 0.8834 0.8617 0.058 Uiso 1 1 calc R
H11D H 0.3641 0.7423 0.9254 0.058 Uiso 1 1 calc R
C12B C 0.52453(19) 0.7382(3) 0.87365(10) 0.0351(4) Uani 1 1 d .
H12B H 0.5659 0.6555 0.9109 0.042 Uiso 1 1 calc R
C13B C 0.5936(3) 0.9920(3) 0.79523(12) 0.0533(6) Uani 1 1 d .
H13D H 0.6170 0.9077 0.7602 0.080 Uiso 1 1 calc R
H13E H 0.6452 1.1036 0.7959 0.080 Uiso 1 1 calc R
H13F H 0.5034 1.0240 0.7843 0.080 Uiso 1 1 calc R
C14B C 0.4832(2) 0.6192(3) 0.80967(11) 0.0428(5) Uani 1 1 d .
H14B H 0.4447 0.7023 0.7718 0.051 Uiso 1 1 calc R
C15B C 0.5930(2) 0.5178(3) 0.78445(12) 0.0495(5) Uani 1 1 d .
H15D H 0.6537 0.6067 0.7705 0.074 Uiso 1 1 calc R
H15E H 0.5603 0.4407 0.7449 0.074 Uiso 1 1 calc R
H15F H 0.6358 0.4406 0.8216 0.074 Uiso 1 1 calc R
C16B C 0.3817(3) 0.4818(4) 0.82335(14) 0.0605(6) Uani 1 1 d .
H16D H 0.4145 0.4054 0.8631 0.091 Uiso 1 1 calc R
H16E H 0.3596 0.4037 0.7827 0.091 Uiso 1 1 calc R
H16F H 0.3058 0.5477 0.8331 0.091 Uiso 1 1 calc R

loop_
_atom_site_aniso_label
_atom_site_aniso_U_11
_atom_site_aniso_U_22
_atom_site_aniso_U_33
_atom_site_aniso_U_23
_atom_site_aniso_U_13
_atom_site_aniso_U_12
Br1 0.05625(15) 0.1058(2) 0.03709(12) -0.02031(13) -0.00288(10) -0.00028(15)
O1 0.0624(10) 0.0341(8) 0.0534(9) 0.0058(7) 0.0019(8) 0.0025(7)
C1 0.0360(9) 0.0665(14) 0.0281(9) -0.0117(9) 0.0040(7) 0.0022(10)
C2 0.0578(14) 0.0622(14) 0.0320(11) 0.0054(10) 0.0041(10) 0.0144(12)
C3 0.0585(14) 0.0437(11) 0.0374(11) 0.0029(9) 0.0073(10) 0.0042(10)
C4 0.0316(9) 0.0398(11) 0.0309(9) 0.0002(7) 0.0079(7) -0.0011(8)
C5 0.0349(9) 0.0403(11) 0.0341(9) -0.0016(8) 0.0068(7) 0.0013(8)
C6 0.0421(10) 0.0468(11) 0.0398(10) -0.0091(9) 0.0117(8) -0.0009(9)
C7 0.0291(9) 0.0417(11) 0.0389(11) 0.0001(8) 0.0049(8) -0.0042(8)
C8 0.0297(9) 0.0303(9) 0.0329(9) -0.0025(7) 0.0002(7) -0.0007(7)
C9 0.0408(10) 0.0346(10) 0.0382(10) -0.0038(9) -0.0015(8) 0.0029(8)
C10 0.0366(11) 0.0472(13) 0.0626(14) 0.0001(10) 0.0005(10) 0.0094(9)
C11 0.0368(10) 0.0485(12) 0.0474(12) -0.0059(9) 0.0125(9) 0.0006(9)
C12 0.0309(8) 0.0362(9) 0.0289(9) -0.0053(7) 0.0025(7) -0.0036(7)
C13 0.0389(10) 0.0374(11) 0.0428(11) -0.0069(8) -0.0062(8) -0.0052(8)
C14 0.0492(11) 0.0379(10) 0.0293(9) -0.0042(8) 0.0021(8) -0.0011(9)
C15 0.0542(12) 0.0379(11) 0.0390(10) -0.0006(9) -0.0044(9) 0.0072(10)
C16 0.0735(17) 0.0522(14) 0.0475(13) 0.0127(11) 0.0139(12) -0.0085(12)
Br1B 0.04024(13) 0.1370(3) 0.05308(16) 0.01836(17) -0.00303(10) 0.00999(16)
O1B 0.0787(13) 0.0440(9) 0.0571(11) -0.0075(8) 0.0123(9) -0.0031(9)
C1B 0.0296(10) 0.0836(19) 0.0454(12) 0.0013(11) 0.0000(9) 0.0084(11)
C2B 0.0467(13) 0.093(2) 0.0495(15) -0.0224(14) -0.0084(11) 0.0111(13)
C3B 0.0464(12) 0.0609(15) 0.0631(16) -0.0132(12) -0.0034(11) 0.0037(11)
C4B 0.0286(9) 0.0550(13) 0.0477(12) -0.0084(10) 0.0070(8) -0.0018(9)
C5B 0.0395(11) 0.0569(14) 0.0459(12) -0.0066(10) 0.0070(9) 0.0049(10)
C6B 0.0414(11) 0.0601(15) 0.0596(14) -0.0003(11) 0.0030(10) 0.0087(11)
C7B 0.0414(11) 0.0489(13) 0.0507(13) -0.0027(10) 0.0183(10) -0.0061(9)
C8B 0.0481(11) 0.0376(10) 0.0295(9) 0.0024(8) 0.0097(8) 0.0009(8)
C9B 0.0519(12) 0.0431(11) 0.0345(10) -0.0009(9) 0.0042(8) 0.0086(10)
C10B 0.0538(12) 0.0564(14) 0.0419(11) -0.0049(10) 0.0141(9) 0.0098(11)
C11B 0.0403(11) 0.0634(14) 0.0418(11) -0.0020(10) 0.0074(9) 0.0076(10)
C12B 0.0364(10) 0.0397(10) 0.0293(9) 0.0044(8) 0.0047(7) 0.0040(8)
C13B 0.0821(17) 0.0436(13) 0.0367(11) 0.0090(9) 0.0175(11) 0.0062(11)
C14B 0.0521(12) 0.0439(11) 0.0301(10) 0.0005(8) -0.0020(9) 0.0023(9)
C15B 0.0636(14) 0.0418(12) 0.0429(11) -0.0039(10) 0.0065(10) 0.0052(11)
C16B 0.0564(13) 0.0646(17) 0.0581(15) -0.0056(12) -0.0005(11) -0.0136(13)

loop_
_atom_type_symbol
_atom_type_description
_atom_type_scat_dispersion_real
_atom_type_scat_dispersion_imag
_atom_type_scat_source
C C 0.0181 0.0091 'International Tables Vol C Tables 4.2.6.8 and 6.1.1.4'
H H 0.0000 0.0000 'International Tables Vol C Tables 4.2.6.8 and 6.1.1.4'
Br Br -0.6763 1.2805 'International Tables Vol C Tables 4.2.6.8 and 6.1.1.4'
O O 0.0492 0.0322 'International Tables Vol C Tables 4.2.6.8 and 6.1.1.4'

loop_
_geom_angle_atom_site_label_1
_geom_angle_atom_site_label_2
_geom_angle_atom_site_label_3
_geom_angle
C6 C1 C2 121.7(2)
C6 C1 Br1 118.57(19)
C2 C1 Br1 119.69(18)
C1 C2 C3 118.6(2)
C1 C2 H2 120.7
C3 C2 H2 120.7
C4 C3 C2 121.4(2)
C4 C3 H3 119.3
C2 C3 H3 119.3
C3 C4 C5 118.2(2)
C3 C4 C7 121.08(19)
C5 C4 C7 120.73(19)
C6 C5 C4 121.2(2)
C6 C5 H5 119.4
C4 C5 H5 119.4
C1 C6 C5 118.9(2)
C1 C6 H6 120.6
C5 C6 H6 120.6
C4 C7 C8 115.26(16)
C4 C7 H7A 108.5
C8 C7 H7A 108.5
C4 C7 H7B 108.5
C8 C7 H7B 108.5
H7A C7 H7B 107.5
C9 C8 C13 105.40(15)
C9 C8 C7 108.73(16)
C13 C8 C7 109.10(16)
C9 C8 C12 103.74(15)
C13 C8 C12 112.79(16)
C7 C8 C12 116.32(15)
O1 C9 C10 125.8(2)
O1 C9 C8 124.22(19)
C10 C9 C8 109.99(18)
C9 C10 C11 104.99(17)
C9 C10 H10A 110.7
C11 C10 H10A 110.7
C9 C10 H10B 110.7
C11 C10 H10B 110.7
H10A C10 H10B 108.8
C10 C11 C12 104.89(17)
C10 C11 H11A 110.8
C12 C11 H11A 110.8
C10 C11 H11B 110.8
C12 C11 H11B 110.8
H11A C11 H11B 108.8
C14 C12 C11 112.34(17)
C14 C12 C8 117.99(16)
C11 C12 C8 104.16(16)
C14 C12 H12 107.3
C11 C12 H12 107.3
C8 C12 H12 107.3
C8 C13 H13A 109.5
C8 C13 H13B 109.5
H13A C13 H13B 109.5
C8 C13 H13C 109.5
H13A C13 H13C 109.5
H13B C13 H13C 109.5
C15 C14 C16 108.7(2)
C15 C14 C12 113.29(16)
C16 C14 C12 110.39(18)
C15 C14 H14 108.1
C16 C14 H14 108.1
C12 C14 H14 108.1
C14 C15 H15A 109.5
C14 C15 H15B 109.5
H15A C15 H15B 109.5
C14 C15 H15C 109.5
H15A C15 H15C 109.5
H15B C15 H15C 109.5
C14 C16 H16A 109.5
C14 C16 H16B 109.5
H16A C16 H16B 109.5
C14 C16 H16C 109.5
H16A C16 H16C 109.5
H16B C16 H16C 109.5
C2B C1B C6B 121.3(2)
C2B C1B Br1B 119.3(2)
C6B C1B Br1B 119.4(2)
C1B C2B C3B 119.0(2)
C1B C2B H2B 120.5
C3B C2B H2B 120.5
C2B C3B C4B 121.6(3)
C2B C3B H3B 119.2
C4B C3B H3B 119.2
C5B C4B C3B 117.6(2)
C5B C4B C7B 121.0(2)
C3B C4B C7B 121.4(2)
C6B C5B C4B 121.6(2)
C6B C5B H5B 119.2
C4B C5B H5B 119.2
C1B C6B C5B 118.8(3)
C1B C6B H6B 120.6
C5B C6B H6B 120.6
C4B C7B C8B 115.72(17)
C4B C7B H7BA 108.4
C8B C7B H7BA 108.4
C4B C7B H7BB 108.4
C8B C7B H7BB 108.4
H7BA C7B H7BB 107.4
C9B C8B C13B 105.67(17)
C9B C8B C7B 108.86(18)
C13B C8B C7B 108.28(18)
C9B C8B C12B 104.10(17)
C13B C8B C12B 112.91(19)
C7B C8B C12B 116.37(17)
O1B C9B C10B 125.7(2)
O1B C9B C8B 124.3(2)
C10B C9B C8B 110.0(2)
C9B C10B C11B 104.20(18)
C9B C10B H10C 110.9
C11B C10B H10C 110.9
C9B C10B H10D 110.9
C11B C10B H10D 110.9
H10C C10B H10D 108.9
C10B C11B C12B 105.36(18)
C10B C11B H11C 110.7
C12B C11B H11C 110.7
C10B C11B H11D 110.7
C12B C11B H11D 110.7
H11C C11B H11D 108.8
C14B C12B C11B 112.31(18)
C14B C12B C8B 117.66(17)
C11B C12B C8B 103.75(18)
C14B C12B H12B 107.5
C11B C12B H12B 107.5
C8B C12B H12B 107.5
C8B C13B H13D 109.5
C8B C13B H13E 109.5
H13D C13B H13E 109.5
C8B C13B H13F 109.5
H13D C13B H13F 109.5
H13E C13B H13F 109.5
C15B C14B C16B 109.3(2)
C15B C14B C12B 113.35(19)
C16B C14B C12B 110.78(19)
C15B C14B H14B 107.7
C16B C14B H14B 107.7
C12B C14B H14B 107.7
C14B C15B H15D 109.5
C14B C15B H15E 109.5
H15D C15B H15E 109.5
C14B C15B H15F 109.5
H15D C15B H15F 109.5
H15E C15B H15F 109.5
C14B C16B H16D 109.5
C14B C16B H16E 109.5
H16D C16B H16E 109.5
C14B C16B H16F 109.5
H16D C16B H16F 109.5
H16E C16B H16F 109.5

loop_
_geom_bond_atom_site_label_1
_geom_bond_atom_site_label_2
_geom_bond_distance
Br1 C1 1.906(2)
O1 C9 1.208(3)
C1 C6 1.373(3)
C1 C2 1.379(4)
C2 C3 1.390(4)
C2 H2 0.9500
C3 C4 1.382(3)
C3 H3 0.9500
C4 C5 1.397(3)
C4 C7 1.510(3)
C5 C6 1.384(3)
C5 H5 0.9500
C6 H6 0.9500
C7 C8 1.550(3)
C7 H7A 0.9900
C7 H7B 0.9900
C8 C9 1.542(3)
C8 C13 1.544(3)
C8 C12 1.554(3)
C9 C10 1.492(3)
C10 C11 1.522(3)
C10 H10A 0.9900
C10 H10B 0.9900
C11 C12 1.543(3)
C11 H11A 0.9900
C11 H11B 0.9900
C12 C14 1.539(3)
C12 H12 1.0000
C13 H13A 0.9800
C13 H13B 0.9800
C13 H13C 0.9800
C14 C15 1.530(3)
C14 C16 1.537(3)
C14 H14 1.0000
C15 H15A 0.9800
C15 H15B 0.9800
C15 H15C 0.9800
C16 H16A 0.9800
C16 H16B 0.9800
C16 H16C 0.9800
Br1B C1B 1.905(3)
O1B C9B 1.206(3)
C1B C2B 1.373(5)
C1B C6B 1.377(4)
C2B C3B 1.378(4)
C2B H2B 0.9500
C3B C4B 1.391(3)
C3B H3B 0.9500
C4B C5B 1.389(4)
C4B C7B 1.516(3)
C5B C6B 1.381(4)
C5B H5B 0.9500
C6B H6B 0.9500
C7B C8B 1.548(3)
C7B H7BA 0.9900
C7B H7BB 0.9900
C8B C9B 1.536(3)
C8B C13B 1.543(3)
C8B C12B 1.551(3)
C9B C10B 1.499(3)
C10B C11B 1.519(3)
C10B H10C 0.9900
C10B H10D 0.9900
C11B C12B 1.540(3)
C11B H11C 0.9900
C11B H11D 0.9900
C12B C14B 1.537(3)
C12B H12B 1.0000
C13B H13D 0.9800
C13B H13E 0.9800
C13B H13F 0.9800
C14B C15B 1.522(3)
C14B C16B 1.523(3)
C14B H14B 1.0000
C15B H15D 0.9800
C15B H15E 0.9800
C15B H15F 0.9800
C16B H16D 0.9800
C16B H16E 0.9800
C16B H16F 0.9800
